data_4106497
loop_
_publ_author_name
'Chien-Wei Hsu'
'Chao-Chen Lin'
'Min-Wen Chung'
'Yun Chi'
'Gene-Hsiang Lee'
'Pi-Tai Chou'
'Chih-Hao Chang'
'Pin-Yang Chen'

_publ_section_title
;
 Systematic Investigation of the Metal-Structure-Photophysics Relationship
 of Emissive d10-Complexes of Group 11 Elements: The Prospect of
 Application in Organic Light Emitting Devices
;
_journal_name_full 'Journal of the American Chemical Society'
_journal_page_first 12085
_journal_page_last 12099
_journal_paper_doi 10.1021/ja2026568
_journal_volume 133
_journal_year 2011
_chemical_formula_sum 'C35 H24 Au F6 N2 P'
_chemical_formula_weight 814.50
_chemical_name_systematic
; 
 ? 
;
_space_group_IT_number 2
_symmetry_cell_setting triclinic
_symmetry_space_group_name_Hall '-P 1'
_symmetry_space_group_name_H-M 'P -1'
_atom_sites_solution_hydrogens geom
_atom_sites_solution_primary direct
_atom_sites_solution_secondary difmap
_audit_creation_method SHELXL-97
_cell_angle_alpha 83.087(1)
_cell_angle_beta 85.517(1)
_cell_angle_gamma 76.607(1)
_cell_formula_units_Z 2
_cell_length_a 10.3486(5)
_cell_length_b 11.5288(5)
_cell_length_c 13.3285(6)
_cell_measurement_reflns_used 9841
_cell_measurement_temperature 150(2)
_cell_measurement_theta_max 27.48
_cell_measurement_theta_min 2.26
_cell_volume 1533.61(12)
_computing_cell_refinement 'Bruker SAINT'
_computing_data_collection 'Bruker SMART'
_computing_data_reduction 'Bruker SAINT'
_computing_molecular_graphics 'Bruker SHELXTL'
_computing_publication_material 'Bruker SHELXTL'
_computing_structure_refinement 'SHELXL-97 (Sheldrick, 1997)'
_computing_structure_solution 'SHELXS-97 (Sheldrick, 1990)'
_diffrn_ambient_temperature 150(2)
_diffrn_measured_fraction_theta_full 0.996
_diffrn_measured_fraction_theta_max 0.996
_diffrn_measurement_device_type 'BRUKER SMART APEXCCD area detector'
_diffrn_measurement_method 'omega scans'
_diffrn_radiation_monochromator graphite
_diffrn_radiation_source 'fine-focus sealed tube'
_diffrn_radiation_type MoK\a
_diffrn_radiation_wavelength 0.71073
_diffrn_reflns_av_R_equivalents 0.0282
_diffrn_reflns_av_sigmaI/netI 0.0328
_diffrn_reflns_limit_h_max 13
_diffrn_reflns_limit_h_min -13
_diffrn_reflns_limit_k_max 14
_diffrn_reflns_limit_k_min -14
_diffrn_reflns_limit_l_max 17
_diffrn_reflns_limit_l_min -17
_diffrn_reflns_number 19860
_diffrn_reflns_theta_full 27.50
_diffrn_reflns_theta_max 27.50
_diffrn_reflns_theta_min 1.54
_exptl_absorpt_coefficient_mu 4.913
_exptl_absorpt_correction_T_max 0.3730
_exptl_absorpt_correction_T_min 0.2439
_exptl_absorpt_correction_type multi-scan
_exptl_crystal_colour colorless
_exptl_crystal_density_diffrn 1.764
_exptl_crystal_density_meas ?
_exptl_crystal_description block
_exptl_crystal_F_000 792
_exptl_crystal_size_max 0.40
_exptl_crystal_size_mid 0.32
_exptl_crystal_size_min 0.25
_refine_diff_density_max 1.202
_refine_diff_density_min -0.680
_refine_diff_density_rms 0.088
_refine_ls_extinction_method none
_refine_ls_goodness_of_fit_ref 1.025
_refine_ls_hydrogen_treatment constr
_refine_ls_matrix_type full
_refine_ls_number_parameters 406
_refine_ls_number_reflns 7022
_refine_ls_number_restraints 0
_refine_ls_restrained_S_all 1.025
_refine_ls_R_factor_all 0.0240
_refine_ls_R_factor_gt 0.0220
_refine_ls_shift/su_max 0.002
_refine_ls_shift/su_mean 0.000
_refine_ls_structure_factor_coef Fsqd
_refine_ls_weighting_details 'calc w=1/[\s^2^(Fo^2^)+(0.0188P)^2^+1.0473P] where P=(Fo^2^+2Fc^2^)/3'
_refine_ls_weighting_scheme calc
_refine_ls_wR_factor_gt 0.0486
_refine_ls_wR_factor_ref 0.0494
_reflns_number_gt 6651
_reflns_number_total 7022
_reflns_threshold_expression >2sigma(I)
_cod_data_source_file ja2026568_si_001_5.cif
_cod_data_source_block 7
_cod_depositor_comments
;
The following automatic conversions were performed:

'_exptl_crystal_density_meas' value 'not_measured' was changed to '?'
- the value is perceived as not measured.

Automatic conversion script
Id: cif_fix_values 3008 2015-01-20 13:52:24Z robertas 
;
_cod_database_code 4106497

loop_
_symmetry_equiv_pos_as_xyz
'x, y, z'
'-x, -y, -z'

loop_
_atom_site_label
_atom_site_type_symbol
_atom_site_fract_x
_atom_site_fract_y
_atom_site_fract_z
_atom_site_U_iso_or_equiv
_atom_site_adp_type
_atom_site_occupancy
_atom_site_symmetry_multiplicity
_atom_site_calc_flag
_atom_site_refinement_flags
Au Au 0.126889(10) 0.443832(8) 0.240169(7) 0.01979(4) Uani 1 1 d .
P1 P 0.01283(7) 0.63317(6) 0.20936(5) 0.01981(14) Uani 1 1 d .
N1 N 0.2325(2) 0.26806(19) 0.25266(16) 0.0202(4) Uani 1 1 d .
N2 N 0.3949(2) 0.4078(2) 0.32614(16) 0.0218(5) Uani 1 1 d .
C1 C 0.1849(3) 0.1689(2) 0.2408(2) 0.0252(6) Uani 1 1 d .
C2 C 0.2864(3) 0.0676(2) 0.2442(2) 0.0288(6) Uani 1 1 d .
H2 H 0.2795 -0.0121 0.2388 0.035 Uiso 1 1 calc R
C3 C 0.4020(3) 0.1065(2) 0.2574(2) 0.0258(6) Uani 1 1 d .
C4 C 0.3669(3) 0.2301(2) 0.26142(19) 0.0216(5) Uani 1 1 d .
C5 C 0.4497(3) 0.3164(2) 0.27075(19) 0.0217(5) Uani 1 1 d .
C6 C 0.5758(3) 0.3041(3) 0.2231(2) 0.0275(6) Uani 1 1 d .
H6 H 0.6116 0.2393 0.1839 0.033 Uiso 1 1 calc R
C7 C 0.6476(3) 0.3884(3) 0.2340(2) 0.0338(7) Uani 1 1 d .
H7 H 0.7339 0.3824 0.2023 0.041 Uiso 1 1 calc R
C8 C 0.5934(3) 0.4814(3) 0.2912(2) 0.0305(6) Uani 1 1 d .
H8 H 0.6418 0.5401 0.2991 0.037 Uiso 1 1 calc R
C9 C 0.4660(3) 0.4885(2) 0.3376(2) 0.0226(5) Uani 1 1 d .
C10 C 0.4017(3) 0.5856(2) 0.4015(2) 0.0239(6) Uani 1 1 d .
C11 C 0.4675(3) 0.6720(3) 0.4224(2) 0.0335(7) Uani 1 1 d .
H11 H 0.5561 0.6690 0.3960 0.040 Uiso 1 1 calc R
C12 C 0.4054(4) 0.7622(3) 0.4810(3) 0.0395(8) Uani 1 1 d .
H12 H 0.4516 0.8205 0.4943 0.047 Uiso 1 1 calc R
C13 C 0.2768(4) 0.7683(3) 0.5203(2) 0.0380(7) Uani 1 1 d .
H13 H 0.2348 0.8302 0.5609 0.046 Uiso 1 1 calc R
C14 C 0.2096(3) 0.6835(3) 0.5001(2) 0.0341(7) Uani 1 1 d .
H14 H 0.1209 0.6873 0.5265 0.041 Uiso 1 1 calc R
C15 C 0.2717(3) 0.5931(3) 0.4415(2) 0.0278(6) Uani 1 1 d .
H15 H 0.2250 0.5352 0.4282 0.033 Uiso 1 1 calc R
C16 C 0.0441(3) 0.1766(3) 0.2276(2) 0.0327(7) Uani 1 1 d .
C17 C 0.5350(3) 0.0253(3) 0.2674(2) 0.0343(7) Uani 1 1 d .
C18 C -0.1274(3) 0.6496(2) 0.1313(2) 0.0229(5) Uani 1 1 d .
C19 C -0.1393(3) 0.5559(3) 0.0791(2) 0.0263(6) Uani 1 1 d .
H19 H -0.0758 0.4817 0.0866 0.032 Uiso 1 1 calc R
C20 C -0.2440(3) 0.5700(3) 0.0156(2) 0.0347(7) Uani 1 1 d .
H20 H -0.2529 0.5050 -0.0188 0.042 Uiso 1 1 calc R
C21 C -0.3344(3) 0.6784(3) 0.0030(2) 0.0383(8) Uani 1 1 d .
H21 H -0.4047 0.6887 -0.0414 0.046 Uiso 1 1 calc R
C22 C -0.3230(3) 0.7719(3) 0.0546(2) 0.0362(7) Uani 1 1 d .
H22 H -0.3855 0.8465 0.0453 0.043 Uiso 1 1 calc R
C23 C -0.2216(3) 0.7582(3) 0.1197(2) 0.0304(6) Uani 1 1 d .
H23 H -0.2159 0.8224 0.1564 0.036 Uiso 1 1 calc R
C24 C -0.0557(3) 0.7099(2) 0.3190(2) 0.0215(5) Uani 1 1 d .
C25 C -0.1256(3) 0.6520(3) 0.3952(2) 0.0280(6) Uani 1 1 d .
H25 H -0.1319 0.5718 0.3908 0.034 Uiso 1 1 calc R
C26 C -0.1860(3) 0.7109(3) 0.4772(2) 0.0343(7) Uani 1 1 d .
H26 H -0.2346 0.6713 0.5283 0.041 Uiso 1 1 calc R
C27 C -0.1759(3) 0.8268(3) 0.4848(2) 0.0343(7) Uani 1 1 d .
H27 H -0.2179 0.8673 0.5408 0.041 Uiso 1 1 calc R
C28 C -0.1042(3) 0.8839(3) 0.4105(2) 0.0365(7) Uani 1 1 d .
H28 H -0.0961 0.9632 0.4163 0.044 Uiso 1 1 calc R
C29 C -0.0444(3) 0.8265(3) 0.3278(2) 0.0308(6) Uani 1 1 d .
H29 H 0.0044 0.8664 0.2770 0.037 Uiso 1 1 calc R
C30 C 0.1210(3) 0.7232(2) 0.1405(2) 0.0209(5) Uani 1 1 d .
C31 C 0.2475(3) 0.7067(3) 0.1748(2) 0.0323(7) Uani 1 1 d .
H31 H 0.2742 0.6493 0.2309 0.039 Uiso 1 1 calc R
C32 C 0.3358(3) 0.7730(3) 0.1282(2) 0.0359(7) Uani 1 1 d .
H32 H 0.4216 0.7625 0.1534 0.043 Uiso 1 1 calc R
C33 C 0.2986(3) 0.8540(3) 0.0454(2) 0.0346(7) Uani 1 1 d .
H33 H 0.3591 0.8989 0.0127 0.042 Uiso 1 1 calc R
C34 C 0.1736(3) 0.8700(3) 0.0098(3) 0.0417(8) Uani 1 1 d .
H34 H 0.1483 0.9258 -0.0476 0.050 Uiso 1 1 calc R
C35 C 0.0843(3) 0.8051(3) 0.0574(2) 0.0331(7) Uani 1 1 d .
H35 H -0.0020 0.8169 0.0328 0.040 Uiso 1 1 calc R
F1 F -0.0363(2) 0.2122(2) 0.30722(18) 0.0639(7) Uani 1 1 d .
F2 F -0.0056(2) 0.25552(17) 0.14930(16) 0.0457(5) Uani 1 1 d .
F3 F 0.0218(2) 0.07176(17) 0.20918(19) 0.0566(6) Uani 1 1 d .
F4 F 0.5274(2) -0.08989(16) 0.28678(17) 0.0482(5) Uani 1 1 d .
F5 F 0.6156(2) 0.02808(17) 0.18182(15) 0.0477(5) Uani 1 1 d .
F6 F 0.6039(2) 0.04855(18) 0.33997(16) 0.0514(5) Uani 1 1 d .

loop_
_atom_site_aniso_label
_atom_site_aniso_U_11
_atom_site_aniso_U_22
_atom_site_aniso_U_33
_atom_site_aniso_U_23
_atom_site_aniso_U_13
_atom_site_aniso_U_12
Au 0.01813(6) 0.01646(5) 0.02318(6) -0.00221(4) 0.00148(4) -0.00139(4)
P1 0.0167(3) 0.0181(3) 0.0230(3) -0.0019(3) 0.0017(3) -0.0018(3)
N1 0.0218(11) 0.0170(11) 0.0214(11) -0.0034(8) 0.0009(9) -0.0035(9)
N2 0.0216(11) 0.0199(11) 0.0214(11) -0.0002(9) -0.0011(9) -0.0008(9)
C1 0.0283(15) 0.0217(14) 0.0258(14) -0.0041(11) 0.0006(11) -0.0061(11)
C2 0.0374(17) 0.0183(13) 0.0298(15) -0.0064(11) 0.0043(13) -0.0042(12)
C3 0.0310(15) 0.0177(13) 0.0253(14) -0.0029(10) 0.0033(12) 0.0007(11)
C4 0.0226(13) 0.0213(13) 0.0185(12) -0.0032(10) 0.0036(10) -0.0006(11)
C5 0.0206(13) 0.0220(13) 0.0203(13) 0.0011(10) -0.0020(10) -0.0015(10)
C6 0.0238(14) 0.0249(14) 0.0301(15) -0.0035(11) 0.0030(12) 0.0005(11)
C7 0.0183(14) 0.0391(18) 0.0400(17) 0.0011(14) 0.0056(12) -0.0034(12)
C8 0.0233(15) 0.0281(15) 0.0412(17) -0.0026(13) -0.0010(12) -0.0089(12)
C9 0.0197(13) 0.0228(13) 0.0236(13) 0.0020(10) -0.0017(10) -0.0034(11)
C10 0.0280(15) 0.0201(13) 0.0223(13) 0.0013(10) -0.0068(11) -0.0028(11)
C11 0.0352(17) 0.0313(16) 0.0359(17) -0.0047(13) -0.0003(13) -0.0111(13)
C12 0.052(2) 0.0300(17) 0.0409(18) -0.0062(14) -0.0020(16) -0.0174(15)
C13 0.050(2) 0.0266(16) 0.0366(17) -0.0094(13) -0.0025(15) -0.0032(14)
C14 0.0312(16) 0.0346(17) 0.0360(17) -0.0089(13) -0.0003(13) -0.0039(13)
C15 0.0281(15) 0.0283(15) 0.0282(15) -0.0065(12) -0.0052(12) -0.0054(12)
C16 0.0332(17) 0.0269(15) 0.0402(17) -0.0071(13) 0.0007(13) -0.0106(13)
C17 0.0387(18) 0.0229(15) 0.0347(17) -0.0018(12) 0.0058(14) 0.0034(13)
C18 0.0172(13) 0.0264(14) 0.0241(13) -0.0026(11) 0.0036(10) -0.0045(11)
C19 0.0242(14) 0.0297(15) 0.0240(14) -0.0049(11) 0.0027(11) -0.0044(12)
C20 0.0332(17) 0.051(2) 0.0233(15) -0.0105(13) 0.0035(12) -0.0143(15)
C21 0.0257(16) 0.064(2) 0.0246(15) -0.0001(15) -0.0027(12) -0.0097(15)
C22 0.0203(15) 0.0416(18) 0.0414(18) 0.0032(14) -0.0038(13) 0.0009(13)
C23 0.0229(14) 0.0285(15) 0.0381(17) -0.0041(12) -0.0015(12) -0.0025(12)
C24 0.0174(13) 0.0211(13) 0.0233(13) -0.0013(10) 0.0006(10) 0.0004(10)
C25 0.0281(15) 0.0287(15) 0.0273(14) -0.0020(12) 0.0035(12) -0.0090(12)
C26 0.0328(17) 0.0424(18) 0.0251(15) -0.0010(13) 0.0080(12) -0.0077(14)
C27 0.0333(17) 0.0363(17) 0.0270(15) -0.0083(13) 0.0019(13) 0.0065(13)
C28 0.047(2) 0.0220(15) 0.0368(17) -0.0055(13) 0.0008(15) 0.0010(14)
C29 0.0363(17) 0.0230(14) 0.0303(15) -0.0017(12) 0.0056(13) -0.0040(12)
C30 0.0209(13) 0.0191(13) 0.0222(13) -0.0043(10) 0.0042(10) -0.0040(10)
C31 0.0261(15) 0.0374(17) 0.0321(16) 0.0088(13) -0.0032(12) -0.0104(13)
C32 0.0248(15) 0.049(2) 0.0353(17) 0.0036(14) -0.0026(13) -0.0147(14)
C33 0.0330(17) 0.0394(18) 0.0345(16) 0.0009(13) 0.0030(13) -0.0183(14)
C34 0.0397(19) 0.045(2) 0.0390(18) 0.0192(15) -0.0078(15) -0.0157(16)
C35 0.0247(15) 0.0398(18) 0.0331(16) 0.0079(13) -0.0051(12) -0.0086(13)
F1 0.0324(11) 0.106(2) 0.0589(14) -0.0297(14) 0.0146(10) -0.0212(12)
F2 0.0409(11) 0.0385(11) 0.0603(13) 0.0010(9) -0.0205(10) -0.0117(9)
F3 0.0520(13) 0.0296(11) 0.0957(18) -0.0055(11) -0.0196(12) -0.0194(10)
F4 0.0477(12) 0.0191(9) 0.0664(14) 0.0038(9) 0.0086(10) 0.0072(8)
F5 0.0437(12) 0.0331(10) 0.0533(12) -0.0027(9) 0.0232(10) 0.0084(9)
F6 0.0425(12) 0.0452(12) 0.0592(13) -0.0108(10) -0.0180(10) 0.0129(9)

loop_
_atom_type_symbol
_atom_type_description
_atom_type_scat_dispersion_real
_atom_type_scat_dispersion_imag
_atom_type_scat_source
C C 0.0033 0.0016 'International Tables Vol C Tables 4.2.6.8 and 6.1.1.4'
H H 0.0000 0.0000 'International Tables Vol C Tables 4.2.6.8 and 6.1.1.4'
N N 0.0061 0.0033 'International Tables Vol C Tables 4.2.6.8 and 6.1.1.4'
F F 0.0171 0.0103 'International Tables Vol C Tables 4.2.6.8 and 6.1.1.4'
P P 0.1023 0.0942 'International Tables Vol C Tables 4.2.6.8 and 6.1.1.4'
Au Au -2.0133 8.8022 'International Tables Vol C Tables 4.2.6.8 and 6.1.1.4'

loop_
_geom_angle_atom_site_label_1
_geom_angle_atom_site_label_2
_geom_angle_atom_site_label_3
_geom_angle
N1 Au P1 174.05(6)
C24 P1 C18 104.78(12)
C24 P1 C30 105.73(12)
C18 P1 C30 106.02(12)
C24 P1 Au 116.34(9)
C18 P1 Au 113.69(9)
C30 P1 Au 109.50(9)
C4 N1 C1 107.0(2)
C4 N1 Au 125.90(18)
C1 N1 Au 126.61(18)
C9 N2 C5 118.7(2)
N1 C1 C2 110.7(3)
N1 C1 C16 122.1(2)
C2 C1 C16 127.3(3)
C1 C2 C3 105.7(2)
C4 C3 C2 108.1(2)
C4 C3 C17 128.2(3)
C2 C3 C17 123.7(3)
N1 C4 C3 108.6(2)
N1 C4 C5 120.8(2)
C3 C4 C5 130.7(3)
N2 C5 C6 122.7(3)
N2 C5 C4 116.2(2)
C6 C5 C4 121.1(2)
C7 C6 C5 118.3(3)
C8 C7 C6 119.7(3)
C7 C8 C9 119.2(3)
N2 C9 C8 121.4(3)
N2 C9 C10 116.4(2)
C8 C9 C10 122.2(3)
C11 C10 C15 118.0(3)
C11 C10 C9 121.8(3)
C15 C10 C9 120.3(3)
C12 C11 C10 120.8(3)
C13 C12 C11 120.6(3)
C12 C13 C14 119.4(3)
C15 C14 C13 120.0(3)
C14 C15 C10 121.2(3)
F3 C16 F1 107.1(3)
F3 C16 F2 105.3(3)
F1 C16 F2 104.1(3)
F3 C16 C1 112.0(3)
F1 C16 C1 114.1(3)
F2 C16 C1 113.6(3)
F6 C17 F4 107.0(3)
F6 C17 F5 105.3(3)
F4 C17 F5 104.4(2)
F6 C17 C3 113.8(2)
F4 C17 C3 111.9(3)
F5 C17 C3 113.7(3)
C19 C18 C23 119.3(3)
C19 C18 P1 120.2(2)
C23 C18 P1 120.5(2)
C18 C19 C20 120.3(3)
C21 C20 C19 119.9(3)
C20 C21 C22 120.0(3)
C21 C22 C23 120.7(3)
C22 C23 C18 119.8(3)
C25 C24 C29 119.2(3)
C25 C24 P1 118.8(2)
C29 C24 P1 121.9(2)
C26 C25 C24 120.3(3)
C27 C26 C25 120.3(3)
C26 C27 C28 119.7(3)
C29 C28 C27 120.6(3)
C28 C29 C24 119.9(3)
C35 C30 C31 119.1(3)
C35 C30 P1 124.1(2)
C31 C30 P1 116.8(2)
C30 C31 C32 120.8(3)
C33 C32 C31 119.7(3)
C32 C33 C34 120.0(3)
C33 C34 C35 120.4(3)
C30 C35 C34 120.0(3)

loop_
_geom_bond_atom_site_label_1
_geom_bond_atom_site_label_2
_geom_bond_distance
Au N1 2.061(2)
Au P1 2.2345(7)
P1 C24 1.812(3)
P1 C18 1.813(3)
P1 C30 1.823(3)
N1 C4 1.369(3)
N1 C1 1.374(3)
N2 C9 1.342(4)
N2 C5 1.350(3)
C1 C2 1.377(4)
C1 C16 1.463(4)
C2 C3 1.402(4)
C3 C4 1.392(4)
C3 C17 1.480(4)
C4 C5 1.477(4)
C5 C6 1.390(4)
C6 C7 1.380(4)
C7 C8 1.377(4)
C8 C9 1.400(4)
C9 C10 1.489(4)
C10 C11 1.394(4)
C10 C15 1.395(4)
C11 C12 1.382(4)
C12 C13 1.380(5)
C13 C14 1.386(5)
C14 C15 1.384(4)
C16 F3 1.335(3)
C16 F1 1.340(4)
C16 F2 1.350(4)
C17 F6 1.332(4)
C17 F4 1.341(4)
C17 F5 1.361(4)
C18 C19 1.387(4)
C18 C23 1.397(4)
C19 C20 1.394(4)
C20 C21 1.378(5)
C21 C22 1.378(5)
C22 C23 1.383(4)
C24 C25 1.395(4)
C24 C29 1.396(4)
C25 C26 1.386(4)
C26 C27 1.381(5)
C27 C28 1.386(5)
C28 C29 1.384(4)
C30 C35 1.382(4)
C30 C31 1.384(4)
C31 C32 1.387(4)
C32 C33 1.375(4)
C33 C34 1.377(5)
C34 C35 1.390(4)
